data_7039716
loop_
_publ_author_name
'Zhai, Lu'
'Zhang, Wen-Wei'
'Zuo, Jing-Lin'
'Ren, Xiao-Ming'

_publ_section_title
;
 Simultaneous observation of ligand-based fluorescence and phosphorescence
 within a magnesium-based CP/MOF at room temperature.
;
_journal_issue 30
_journal_name_full 'Dalton transactions (Cambridge, England : 2003)'
_journal_page_first 11935
_journal_page_last 11938
_journal_paper_doi 10.1039/c6dt02359b
_journal_volume 45
_journal_year 2016
_chemical_formula_sum 'C24 H22 Mg N2 O10'
_chemical_formula_weight 522.75
_chemical_name_systematic
; 
 ? 
;
_space_group_IT_number 15
_symmetry_cell_setting monoclinic
_symmetry_space_group_name_Hall '-C 2yc'
_symmetry_space_group_name_H-M 'C 1 2/c 1'
_atom_sites_solution_hydrogens geom
_atom_sites_solution_primary direct
_atom_sites_solution_secondary difmap
_audit_creation_method SHELXL-97
_audit_update_record
;
2015-12-11 deposited with the CCDC.
2016-06-28 downloaded from the CCDC.
;
_cell_angle_alpha 90.00
_cell_angle_beta 104.780(14)
_cell_angle_gamma 90.00
_cell_formula_units_Z 4
_cell_length_a 10.717(8)
_cell_length_b 23.114(18)
_cell_length_c 10.070(8)
_cell_measurement_temperature 296(2)
_cell_volume 2412(3)
_computing_structure_refinement 'SHELXL-97 (Sheldrick, 1997)'
_computing_structure_solution 'SHELXS-97 (Sheldrick, 1990)'
_diffrn_ambient_temperature 296(2)
_diffrn_measured_fraction_theta_full 0.998
_diffrn_measured_fraction_theta_max 0.998
_diffrn_measurement_device_type bruker-CCD
_diffrn_radiation_monochromator graphite
_diffrn_radiation_source 'fine-focus sealed tube'
_diffrn_radiation_type MoK\a
_diffrn_radiation_wavelength 0.71073
_diffrn_reflns_av_R_equivalents 0.0374
_diffrn_reflns_av_sigmaI/netI 0.0451
_diffrn_reflns_limit_h_max 13
_diffrn_reflns_limit_h_min -14
_diffrn_reflns_limit_k_max 30
_diffrn_reflns_limit_k_min -29
_diffrn_reflns_limit_l_max 12
_diffrn_reflns_limit_l_min -13
_diffrn_reflns_number 8662
_diffrn_reflns_theta_full 28.28
_diffrn_reflns_theta_max 28.28
_diffrn_reflns_theta_min 1.76
_exptl_absorpt_coefficient_mu 0.136
_exptl_absorpt_correction_T_max 0.9747
_exptl_absorpt_correction_T_min 0.9720
_exptl_absorpt_correction_type multi-scan
_exptl_absorpt_process_details sadabs
_exptl_crystal_colour yellow
_exptl_crystal_density_diffrn 1.440
_exptl_crystal_density_method 'not measured'
_exptl_crystal_description block
_exptl_crystal_F_000 1088
_exptl_crystal_size_max 0.21
_exptl_crystal_size_mid 0.20
_exptl_crystal_size_min 0.19
_refine_diff_density_max 0.260
_refine_diff_density_min -0.330
_refine_diff_density_rms 0.052
_refine_ls_extinction_method none
_refine_ls_goodness_of_fit_ref 1.032
_refine_ls_hydrogen_treatment mixed
_refine_ls_matrix_type full
_refine_ls_number_parameters 196
_refine_ls_number_reflns 2980
_refine_ls_number_restraints 74
_refine_ls_restrained_S_all 1.077
_refine_ls_R_factor_all 0.0709
_refine_ls_R_factor_gt 0.0470
_refine_ls_shift/su_max 0.000
_refine_ls_shift/su_mean 0.000
_refine_ls_structure_factor_coef Fsqd
_refine_ls_weighting_details 'calc w=1/[\s^2^(Fo^2^)+(0.0627P)^2^+0.7913P] where P=(Fo^2^+2Fc^2^)/3'
_refine_ls_weighting_scheme calc
_refine_ls_wR_factor_gt 0.1161
_refine_ls_wR_factor_ref 0.1300
_reflns_number_gt 2123
_reflns_number_total 2980
_reflns_threshold_expression >2sigma(I)
_cod_data_source_file c6dt02359b2.cif
_cod_data_source_block ww
_cod_depositor_comments 'Adding full bibliography for 7039716.cif.'
_cod_original_sg_symbol_H-M C2/c
_cod_database_code 7039716

loop_
_symmetry_equiv_pos_as_xyz
'x, y, z'
'-x, y, -z+1/2'
'x+1/2, y+1/2, z'
'-x+1/2, y+1/2, -z+1/2'
'-x, -y, -z'
'x, -y, z-1/2'
'-x+1/2, -y+1/2, -z'
'x+1/2, -y+1/2, z-1/2'

loop_
_atom_site_label
_atom_site_type_symbol
_atom_site_fract_x
_atom_site_fract_y
_atom_site_fract_z
_atom_site_U_iso_or_equiv
_atom_site_adp_type
_atom_site_occupancy
_atom_site_symmetry_multiplicity
_atom_site_calc_flag
_atom_site_refinement_flags
_atom_site_disorder_assembly
_atom_site_disorder_group
Mg1 Mg 0.5000 0.15786(3) -0.2500 0.0261(2) Uani 1 2 d S . .
O1 O 0.66037(13) 0.29437(6) -0.14821(17) 0.0420(4) Uani 1 1 d . . .
H1WA H 0.6898 0.2684 -0.1866 0.063 Uiso 1 1 calc R . .
O2 O 0.53768(12) 0.22272(5) -0.10334(15) 0.0322(3) Uani 1 1 d . . .
O3 O 0.28116(13) 0.26207(5) 0.22534(17) 0.0389(4) Uani 1 1 d . . .
O4 O 0.18511(12) 0.34815(5) 0.21614(16) 0.0349(4) Uani 1 1 d . . .
O5 O 0.56155(15) 0.09811(6) -0.09361(18) 0.0424(4) Uani 1 1 d D A .
C1 C 0.57446(17) 0.27385(7) -0.0948(2) 0.0277(4) Uani 1 1 d . . .
C2 C 0.51144(16) 0.31618(7) -0.0204(2) 0.0254(4) Uani 1 1 d . . .
C3 C 0.53437(17) 0.37478(7) -0.0295(2) 0.0279(4) Uani 1 1 d . . .
H3A H 0.5937 0.3874 -0.0765 0.033 Uiso 1 1 calc R . .
C4 C 0.46927(16) 0.41508(7) 0.0310(2) 0.0259(4) Uani 1 1 d . . .
C5 C 0.36087(16) 0.33673(7) 0.11449(19) 0.0230(4) Uani 1 1 d . . .
C6 C 0.42568(16) 0.29741(7) 0.0526(2) 0.0249(4) Uani 1 1 d . . .
H6A H 0.4115 0.2580 0.0601 0.030 Uiso 1 1 calc R . .
C7 C 0.38155(16) 0.39562(7) 0.1028(2) 0.0253(4) Uani 1 1 d . . .
H7A H 0.3370 0.4222 0.1428 0.030 Uiso 1 1 calc R . .
C8 C 0.26716(16) 0.31539(7) 0.1915(2) 0.0261(4) Uani 1 1 d . . .
C9 C 0.49003(17) 0.47529(7) 0.0118(2) 0.0305(4) Uani 1 1 d . . .
C10 C 0.5954(2) 0.11166(11) 0.0270(3) 0.0564(7) Uani 1 1 d DU . .
H10A H 0.5835 0.1508 0.0416 0.068 Uiso 0.595(15) 1 calc PR A 1
H10B H 0.5916 0.1499 0.0541 0.068 Uiso 0.405(15) 1 d PR A 2
C11 C 0.6624(9) 0.1087(4) 0.2776(6) 0.080(2) Uani 0.595(15) 1 d PDU A 1
H11A H 0.6251 0.1467 0.2693 0.119 Uiso 0.595(15) 1 calc PR A 1
H11B H 0.7529 0.1112 0.3219 0.119 Uiso 0.595(15) 1 calc PR A 1
H11C H 0.6207 0.0847 0.3313 0.119 Uiso 0.595(15) 1 calc PR A 1
C11A C 0.7105(14) 0.0856(6) 0.2577(10) 0.090(4) Uani 0.405(15) 1 d PDU A 2
H11D H 0.7147 0.1270 0.2653 0.134 Uiso 0.405(15) 1 calc PR A 2
H11E H 0.7963 0.0702 0.2750 0.134 Uiso 0.405(15) 1 calc PR A 2
H11F H 0.6685 0.0703 0.3236 0.134 Uiso 0.405(15) 1 calc PR A 2
C12 C 0.6927(9) 0.0255(3) 0.1271(9) 0.081(3) Uani 0.595(15) 1 d PDU A 1
H12A H 0.6746 0.0153 0.0317 0.121 Uiso 0.595(15) 1 calc PR A 1
H12B H 0.6509 -0.0015 0.1741 0.121 Uiso 0.595(15) 1 calc PR A 1
H12C H 0.7841 0.0244 0.1667 0.121 Uiso 0.595(15) 1 calc PR A 1
C12A C 0.6142(18) 0.0091(3) 0.0890(12) 0.100(4) Uani 0.405(15) 1 d PDU A 2
H12D H 0.5724 0.0046 -0.0067 0.150 Uiso 0.405(15) 1 calc PR A 2
H12E H 0.5599 -0.0061 0.1430 0.150 Uiso 0.405(15) 1 calc PR A 2
H12F H 0.6948 -0.0114 0.1103 0.150 Uiso 0.405(15) 1 calc PR A 2
N1 N 0.6449(11) 0.0833(3) 0.1404(7) 0.0545(18) Uani 0.595(15) 1 d PDU A 1
N1A N 0.6377(17) 0.0695(4) 0.1197(11) 0.056(3) Uani 0.405(15) 1 d PDU A 2

loop_
_atom_site_aniso_label
_atom_site_aniso_U_11
_atom_site_aniso_U_22
_atom_site_aniso_U_33
_atom_site_aniso_U_23
_atom_site_aniso_U_13
_atom_site_aniso_U_12
Mg1 0.0308(4) 0.0157(4) 0.0382(6) 0.000 0.0206(4) 0.000
O1 0.0503(8) 0.0236(7) 0.0692(12) -0.0129(6) 0.0465(8) -0.0050(6)
O2 0.0429(7) 0.0169(6) 0.0435(9) -0.0039(5) 0.0234(7) -0.0015(5)
O3 0.0437(8) 0.0237(7) 0.0611(11) 0.0098(6) 0.0350(8) 0.0024(6)
O4 0.0348(7) 0.0257(7) 0.0541(10) -0.0018(6) 0.0296(7) -0.0018(5)
O5 0.0518(9) 0.0299(8) 0.0515(11) 0.0094(7) 0.0239(8) 0.0065(6)
C1 0.0318(9) 0.0194(8) 0.0368(11) -0.0028(7) 0.0178(8) 0.0000(7)
C2 0.0291(8) 0.0174(8) 0.0343(11) -0.0025(7) 0.0167(8) -0.0007(6)
C3 0.0319(9) 0.0194(8) 0.0399(12) -0.0012(7) 0.0230(9) -0.0030(7)
C4 0.0310(9) 0.0145(8) 0.0368(11) -0.0012(7) 0.0174(8) -0.0027(6)
C5 0.0244(8) 0.0194(8) 0.0285(10) -0.0001(7) 0.0127(7) -0.0023(6)
C6 0.0296(8) 0.0153(8) 0.0345(11) -0.0010(7) 0.0164(8) -0.0022(6)
C7 0.0284(8) 0.0183(8) 0.0346(11) -0.0024(7) 0.0180(8) 0.0000(6)
C8 0.0268(8) 0.0219(9) 0.0340(11) -0.0016(7) 0.0159(8) -0.0039(6)
C9 0.0372(10) 0.0185(8) 0.0442(13) -0.0029(8) 0.0260(9) -0.0029(7)
C10 0.0648(15) 0.0413(13) 0.0576(18) 0.0162(12) 0.0053(14) -0.0167(11)
C11 0.088(5) 0.089(5) 0.053(4) 0.018(3) 0.003(3) -0.012(3)
C11A 0.098(7) 0.092(7) 0.064(6) 0.033(5) -0.006(5) -0.033(5)
C12 0.074(4) 0.061(4) 0.109(5) 0.036(4) 0.026(4) 0.031(3)
C12A 0.115(9) 0.057(5) 0.107(7) 0.024(4) -0.013(6) 0.014(5)
N1 0.046(3) 0.053(3) 0.059(4) 0.026(2) 0.004(3) -0.011(3)
N1A 0.050(4) 0.054(5) 0.057(5) 0.022(3) -0.002(4) -0.022(4)

loop_
_atom_type_symbol
_atom_type_description
_atom_type_scat_dispersion_real
_atom_type_scat_dispersion_imag
_atom_type_scat_source
C C 0.0033 0.0016 'International Tables Vol C Tables 4.2.6.8 and 6.1.1.4'
H H 0.0000 0.0000 'International Tables Vol C Tables 4.2.6.8 and 6.1.1.4'
Mg Mg 0.0486 0.0363 'International Tables Vol C Tables 4.2.6.8 and 6.1.1.4'
N N 0.0061 0.0033 'International Tables Vol C Tables 4.2.6.8 and 6.1.1.4'
O O 0.0106 0.0060 'International Tables Vol C Tables 4.2.6.8 and 6.1.1.4'

loop_
_geom_angle_atom_site_label_1
_geom_angle_atom_site_label_2
_geom_angle_atom_site_label_3
_geom_angle
_geom_angle_site_symmetry_1
_geom_angle_site_symmetry_3
O2 Mg1 O2 87.23(10) . 2_654
O2 Mg1 O5 172.36(6) . 2_654
O2 Mg1 O5 88.52(9) 2_654 2_654
O2 Mg1 O5 88.52(9) . .
O2 Mg1 O5 172.36(6) 2_654 .
O5 Mg1 O5 96.39(11) 2_654 .
O2 Mg1 O4 87.28(6) . 7
O2 Mg1 O4 98.23(6) 2_654 7
O5 Mg1 O4 87.05(6) 2_654 7
O5 Mg1 O4 87.89(7) . 7
O2 Mg1 O4 98.23(6) . 8
O2 Mg1 O4 87.28(6) 2_654 8
O5 Mg1 O4 87.89(7) 2_654 8
O5 Mg1 O4 87.05(6) . 8
O4 Mg1 O4 172.42(8) 7 8
C1 O1 H1WA 109.5 . .
C1 O2 Mg1 137.67(13) . .
C8 O4 Mg1 138.03(12) . 7
C10 O5 Mg1 122.90(15) . .
O2 C1 O1 125.25(17) . .
O2 C1 C2 118.82(16) . .
O1 C1 C2 115.90(15) . .
C3 C2 C6 119.69(16) . .
C3 C2 C1 119.79(16) . .
C6 C2 C1 120.46(15) . .
C2 C3 C4 120.51(16) . .
C2 C3 H3A 119.7 . .
C4 C3 H3A 119.7 . .
C3 C4 C7 119.25(16) . .
C3 C4 C9 118.60(16) . .
C7 C4 C9 122.08(16) . .
C6 C5 C7 119.71(16) . .
C6 C5 C8 119.71(15) . .
C7 C5 C8 120.56(15) . .
C2 C6 C5 120.69(16) . .
C2 C6 H6A 119.7 . .
C5 C6 H6A 119.7 . .
C5 C7 C4 120.13(15) . .
C5 C7 H7A 119.9 . .
C4 C7 H7A 119.9 . .
O4 C8 O3 125.45(17) . .
O4 C8 C5 120.54(16) . .
O3 C8 C5 114.00(15) . .
C9 C9 C4 175.7(3) 5_665 .
O5 C10 N1 134.0(4) . .
O5 C10 N1A 117.9(5) . .
N1 C10 N1A 16.3(6) . .
O5 C10 H10A 113.0 . .
N1 C10 H10A 113.0 . .
N1A C10 H10A 129.0 . .
O5 C10 H10B 120.9 . .
N1 C10 H10B 105.0 . .
N1A C10 H10B 121.1 . .
H10A C10 H10B 8.3 . .
N1 C11 H11A 109.5 . .
N1 C11 H11B 109.5 . .
H11A C11 H11B 109.5 . .
N1 C11 H11C 109.5 . .
H11A C11 H11C 109.5 . .
H11B C11 H11C 109.5 . .
N1A C11A H11D 109.5 . .
N1A C11A H11E 109.5 . .
H11D C11A H11E 109.5 . .
N1A C11A H11F 109.5 . .
H11D C11A H11F 109.5 . .
H11E C11A H11F 109.5 . .
N1 C12 H12A 109.5 . .
N1 C12 H12B 109.5 . .
H12A C12 H12B 109.5 . .
N1 C12 H12C 109.5 . .
H12A C12 H12C 109.5 . .
H12B C12 H12C 109.5 . .
N1A C12A H12D 109.5 . .
N1A C12A H12E 109.5 . .
H12D C12A H12E 109.5 . .
N1A C12A H12F 109.5 . .
H12D C12A H12F 109.5 . .
H12E C12A H12F 109.5 . .
C10 N1 C12 117.1(6) . .
C10 N1 C11 123.3(6) . .
C12 N1 C11 119.5(6) . .
C10 N1A C12A 123.0(7) . .
C10 N1A C11A 118.7(7) . .
C12A N1A C11A 118.3(9) . .

loop_
_geom_bond_atom_site_label_1
_geom_bond_atom_site_label_2
_geom_bond_distance
_geom_bond_site_symmetry_2
Mg1 O2 2.0705(18) .
Mg1 O2 2.0705(18) 2_654
Mg1 O5 2.0719(19) 2_654
Mg1 O5 2.0719(19) .
Mg1 O4 2.1015(19) 7
Mg1 O4 2.1015(19) 8
O1 C1 1.271(2) .
O1 H1WA 0.8200 .
O2 C1 1.242(2) .
O3 C8 1.277(2) .
O4 C8 1.233(2) .
O4 Mg1 2.1015(19) 7
O5 C10 1.216(3) .
C1 C2 1.494(2) .
C2 C3 1.384(3) .
C2 C6 1.385(3) .
C3 C4 1.394(2) .
C3 H3A 0.9300 .
C4 C7 1.399(3) .
C4 C9 1.430(2) .
C5 C6 1.385(2) .
C5 C7 1.389(2) .
C5 C8 1.500(2) .
C6 H6A 0.9300 .
C7 H7A 0.9300 .
C9 C9 1.197(3) 5_665
C10 N1 1.306(7) .
C10 N1A 1.345(10) .
C10 H10A 0.9300 .
C10 H10B 0.9299 .
C11 N1 1.468(7) .
C11 H11A 0.9600 .
C11 H11B 0.9600 .
C11 H11C 0.9600 .
C11A N1A 1.457(8) .
C11A H11D 0.9600 .
C11A H11E 0.9600 .
C11A H11F 0.9600 .
C12 N1 1.448(7) .
C12 H12A 0.9600 .
C12 H12B 0.9600 .
C12 H12C 0.9600 .
C12A N1A 1.438(9) .
C12A H12D 0.9600 .
C12A H12E 0.9600 .
C12A H12F 0.9600 .
